data_4338784
loop_
_publ_author_name
'Oishi, Masataka'
'Oshima, Masato'
'Suzuki, Hiroharu'

_publ_section_title
;
 A study on zr-ir multiple bonding active for C-h bond cleavage.
;
_journal_issue 13
_journal_name_full 'Inorganic chemistry'
_journal_page_first 6634
_journal_page_last 6654
_journal_paper_doi 10.1021/ic500258g
_journal_volume 53
_journal_year 2014
_chemical_formula_sum 'C25 H45 Cl Ir N Si Zr'
_chemical_formula_weight 706.58
_chemical_name_systematic
; 
 ? 
;
_space_group_IT_number 15
_symmetry_cell_setting monoclinic
_symmetry_space_group_name_Hall '-C 2yc'
_symmetry_space_group_name_H-M 'C 1 2/c 1'
_atom_sites_solution_hydrogens geom
_atom_sites_solution_primary direct
_atom_sites_solution_secondary difmap
_audit_creation_method SHELXL-97
_cell_angle_alpha 90.00
_cell_angle_beta 119.4540(8)
_cell_angle_gamma 90.00
_cell_formula_units_Z 8
_cell_length_a 31.6204(9)
_cell_length_b 11.1129(3)
_cell_length_c 18.5103(5)
_cell_measurement_reflns_used 27149
_cell_measurement_temperature 173(2)
_cell_measurement_theta_max 27.48
_cell_measurement_theta_min 3.03
_cell_volume 5663.7(3)
_computing_cell_refinement 'PROCESS-AUTO (T.Higashi, 1998)'
_computing_data_collection 'PROCESS-AUTO (T.Higashi, 1998)'
_computing_data_reduction 'PROCESS-AUTO (T.Higashi, 1998)'
_computing_molecular_graphics 'ORTEX (P.McArdle, 1995)'
_computing_publication_material SHELXL-97
_computing_structure_refinement 'SHELXL-97 (Sheldrick, 1997)'
_computing_structure_solution 'SHELXS-97 (Sheldrick, 1990)'
_diffrn_ambient_temperature 173(2)
_diffrn_detector_area_resol_mean 100
_diffrn_measured_fraction_theta_full 0.996
_diffrn_measured_fraction_theta_max 0.996
_diffrn_measurement_device_type 'Rigaku R-AXIS RAPID Imaging Plate'
_diffrn_measurement_method 'oscillation photograph'
_diffrn_radiation_monochromator graphite
_diffrn_radiation_source 'Rigaku Rotating Anode ultraX18'
_diffrn_radiation_type MoK\a
_diffrn_radiation_wavelength 0.71069
_diffrn_reflns_av_R_equivalents 0.0302
_diffrn_reflns_av_sigmaI/netI 0.0266
_diffrn_reflns_limit_h_max 40
_diffrn_reflns_limit_h_min -40
_diffrn_reflns_limit_k_max 14
_diffrn_reflns_limit_k_min -14
_diffrn_reflns_limit_l_max 22
_diffrn_reflns_limit_l_min -23
_diffrn_reflns_number 27149
_diffrn_reflns_theta_full 27.48
_diffrn_reflns_theta_max 27.48
_diffrn_reflns_theta_min 3.03
_exptl_absorpt_coefficient_mu 5.211
_exptl_absorpt_correction_T_max 0.2584
_exptl_absorpt_correction_T_min 0.1698
_exptl_absorpt_correction_type numerical
_exptl_absorpt_process_details 'NUMABS (T.Higashi, 1999)'
_exptl_crystal_colour colorless
_exptl_crystal_density_diffrn 1.657
_exptl_crystal_density_meas ?
_exptl_crystal_density_method 'not measured'
_exptl_crystal_description block
_exptl_crystal_F_000 2800
_exptl_crystal_size_max 0.553
_exptl_crystal_size_mid 0.537
_exptl_crystal_size_min 0.438
_refine_diff_density_max 0.877
_refine_diff_density_min -1.174
_refine_diff_density_rms 0.088
_refine_ls_extinction_method none
_refine_ls_goodness_of_fit_ref 1.063
_refine_ls_hydrogen_treatment ref
_refine_ls_matrix_type full
_refine_ls_number_parameters 427
_refine_ls_number_reflns 6471
_refine_ls_number_restraints 0
_refine_ls_restrained_S_all 1.063
_refine_ls_R_factor_all 0.0228
_refine_ls_R_factor_gt 0.0202
_refine_ls_shift/su_max 0.010
_refine_ls_shift/su_mean 0.000
_refine_ls_structure_factor_coef Fsqd
_refine_ls_weighting_details 'calc w=1/[\s^2^(Fo^2^)+(0.0153P)^2^+11.0449P] where P=(Fo^2^+2Fc^2^)/3'
_refine_ls_weighting_scheme calc
_refine_ls_wR_factor_gt 0.0442
_refine_ls_wR_factor_ref 0.0450
_reflns_number_gt 6096
_reflns_number_total 6797
_reflns_threshold_expression >2sigma(I)
_cod_data_source_file ic500258g_si_002.cif
_cod_data_source_block 5
_cod_depositor_comments
;
The following automatic conversions were performed:

'_symmetry_cell_setting' value 'Monoclinic' changed to 'monoclinic'
according to
/usr/data/users/saulius/crontab/automatic-downloads/rss-feeds/ACS/lib/dictionaries/cif_core.dic
dictionary named 'cif_core.dic' version 2.4.2 from 2011-04-26.

Automatic conversion script
Id: cif_fix_values 2281 2013-09-26 08:29:07Z andrius 

 Adding full bibliography for 4338782--4338806.cif.

The following automatic conversions were performed:

'_exptl_crystal_density_meas' value 'not measured' was changed to '?'
- the value is perceived as not measured.

Automatic conversion script
Id: cif_fix_values 3008 2015-01-20 13:52:24Z robertas 
;
_cod_original_sg_symbol_H-M C2/c
_cod_database_code 4338784

loop_
_symmetry_equiv_pos_as_xyz
'x, y, z'
'-x, y, -z+1/2'
'x+1/2, y+1/2, z'
'-x+1/2, y+1/2, -z+1/2'
'-x, -y, -z'
'x, -y, z-1/2'
'-x+1/2, -y+1/2, -z'
'x+1/2, -y+1/2, z-1/2'

loop_
_atom_site_label
_atom_site_type_symbol
_atom_site_fract_x
_atom_site_fract_y
_atom_site_fract_z
_atom_site_U_iso_or_equiv
_atom_site_adp_type
_atom_site_occupancy
_atom_site_symmetry_multiplicity
_atom_site_calc_flag
_atom_site_refinement_flags
Zr1 Zr 0.870148(8) 0.35217(2) 0.431056(14) 0.01919(5) Uani 1 1 d .
Ir1 Ir 0.859014(3) 0.172512(8) 0.521626(6) 0.01963(4) Uani 1 1 d .
Cl1 Cl 0.81192(2) 0.50905(6) 0.41433(5) 0.03339(14) Uani 1 1 d .
Si1 Si 0.89504(3) 0.35207(7) 0.29156(5) 0.02683(15) Uani 1 1 d .
N1 N 0.85084(7) 0.29380(19) 0.31074(13) 0.0232(4) Uani 1 1 d .
C1 C 0.93304(9) 0.4136(2) 0.39894(16) 0.0242(5) Uani 1 1 d .
C2 C 0.92186(9) 0.5218(2) 0.42829(16) 0.0237(5) Uani 1 1 d .
C3 C 0.93678(9) 0.5082(2) 0.51333(16) 0.0260(5) Uani 1 1 d .
C4 C 0.95880(9) 0.3936(2) 0.53940(17) 0.0273(5) Uani 1 1 d .
C5 C 0.95652(9) 0.3352(2) 0.46974(17) 0.0265(5) Uani 1 1 d .
C6 C 0.89862(11) 0.6346(2) 0.37920(19) 0.0333(6) Uani 1 1 d .
H6A H 0.8730 0.6126 0.3234 0.086(15) Uiso 1 1 calc R
H6B H 0.9233 0.6832 0.3753 0.12(2) Uiso 1 1 calc R
H6C H 0.8845 0.6811 0.4071 0.14(2) Uiso 1 1 calc R
C7 C 0.93336(13) 0.6003(3) 0.5693(2) 0.0374(7) Uani 1 1 d .
H7A H 0.9254(19) 0.568(5) 0.608(3) 0.102(17) Uiso 1 1 d .
H7B H 0.9095(16) 0.652(4) 0.541(3) 0.062(13) Uiso 1 1 d .
H7C H 0.9610(17) 0.641(4) 0.600(3) 0.069(13) Uiso 1 1 d .
C8 C 0.98289(12) 0.3498(4) 0.6271(2) 0.0392(7) Uani 1 1 d .
H8A H 0.9644(15) 0.370(4) 0.654(3) 0.068(13) Uiso 1 1 d .
H8B H 1.0134(14) 0.387(3) 0.659(2) 0.052(10) Uiso 1 1 d .
H8C H 0.9870(16) 0.271(4) 0.632(3) 0.077(15) Uiso 1 1 d .
C9 C 0.97725(11) 0.2121(3) 0.4719(2) 0.0393(7) Uani 1 1 d .
H9A H 0.9531 0.1634 0.4260 0.058(12) Uiso 1 1 calc R
H9B H 0.9857 0.1728 0.5248 0.049(10) Uiso 1 1 calc R
H9C H 1.0064 0.2200 0.4665 0.058(11) Uiso 1 1 calc R
C10 C 0.87400(14) 0.4712(3) 0.2094(2) 0.0424(7) Uani 1 1 d .
H10A H 0.8611(15) 0.436(4) 0.156(3) 0.073(13) Uiso 1 1 d .
H10B H 0.9023(14) 0.531(3) 0.222(2) 0.061(11) Uiso 1 1 d .
H10C H 0.8501(15) 0.517(4) 0.209(3) 0.068(13) Uiso 1 1 d .
C11 C 0.92884(12) 0.2413(3) 0.2622(2) 0.0465(8) Uani 1 1 d .
H11A H 0.9339 0.1666 0.2936 0.046(10) Uiso 1 1 calc R
H11B H 0.9604 0.2753 0.2750 0.079(14) Uiso 1 1 calc R
H11C H 0.9099 0.2242 0.2026 0.094(15) Uiso 1 1 calc R
C12 C 0.80883(9) 0.2177(2) 0.25260(16) 0.0279(5) Uani 1 1 d .
C13 C 0.81989(13) 0.0865(3) 0.2783(2) 0.0431(7) Uani 1 1 d .
H13A H 0.8486(15) 0.063(4) 0.274(2) 0.062(12) Uiso 1 1 d .
H13B H 0.7926(13) 0.036(3) 0.242(2) 0.049(10) Uiso 1 1 d .
H13C H 0.8274(16) 0.075(4) 0.336(3) 0.075(13) Uiso 1 1 d .
C14 C 0.79869(13) 0.2309(4) 0.16345(19) 0.0421(7) Uani 1 1 d .
H14A H 0.8254(13) 0.201(3) 0.160(2) 0.042(9) Uiso 1 1 d .
H14B H 0.7895(14) 0.313(3) 0.144(2) 0.052(11) Uiso 1 1 d .
H14C H 0.7705(14) 0.183(3) 0.128(2) 0.048(10) Uiso 1 1 d .
C15 C 0.76314(11) 0.2562(4) 0.2546(2) 0.0416(7) Uani 1 1 d .
H15A H 0.7378(12) 0.215(3) 0.217(2) 0.038(8) Uiso 1 1 d .
H15B H 0.7571(14) 0.340(3) 0.237(2) 0.054(11) Uiso 1 1 d .
H15C H 0.7673(15) 0.241(4) 0.311(3) 0.071(12) Uiso 1 1 d .
C16 C 0.88514(9) 0.0921(2) 0.64633(16) 0.0253(5) Uani 1 1 d .
C17 C 0.83339(9) 0.1119(2) 0.60765(16) 0.0251(5) Uani 1 1 d .
C18 C 0.81084(9) 0.0387(2) 0.53480(16) 0.0263(5) Uani 1 1 d .
C19 C 0.84795(10) -0.0242(2) 0.52649(16) 0.0264(5) Uani 1 1 d .
C20 C 0.89417(9) 0.0097(2) 0.59665(16) 0.0254(5) Uani 1 1 d .
C21 C 0.92219(12) 0.1439(3) 0.72805(19) 0.0379(7) Uani 1 1 d .
H21A H 0.9564(16) 0.145(3) 0.733(3) 0.065(12) Uiso 1 1 d .
H21B H 0.9245(13) 0.090(3) 0.767(2) 0.054(11) Uiso 1 1 d .
H21C H 0.9138(14) 0.223(4) 0.732(2) 0.061(12) Uiso 1 1 d .
C22 C 0.80818(13) 0.1847(3) 0.6432(2) 0.0363(7) Uani 1 1 d .
H22A H 0.8237(13) 0.261(4) 0.664(2) 0.049(10) Uiso 1 1 d .
H22B H 0.8053(15) 0.144(4) 0.685(3) 0.070(13) Uiso 1 1 d .
H22C H 0.7778(15) 0.200(3) 0.601(2) 0.050(11) Uiso 1 1 d .
C23 C 0.75738(11) 0.0253(3) 0.4775(2) 0.0369(7) Uani 1 1 d .
H23A H 0.7448(12) -0.048(3) 0.490(2) 0.044(9) Uiso 1 1 d .
H23B H 0.7518(12) 0.025(3) 0.428(2) 0.041(9) Uiso 1 1 d .
H23C H 0.7389(14) 0.096(4) 0.484(2) 0.061(11) Uiso 1 1 d .
C24 C 0.83976(13) -0.1173(3) 0.4628(2) 0.0404(7) Uani 1 1 d .
H24A H 0.8671(13) -0.121(3) 0.451(2) 0.050(10) Uiso 1 1 d .
H24B H 0.8097(14) -0.099(3) 0.407(3) 0.059(11) Uiso 1 1 d .
H24C H 0.8359(14) -0.199(4) 0.480(2) 0.063(12) Uiso 1 1 d .
C25 C 0.94276(11) -0.0378(3) 0.6146(2) 0.0365(7) Uani 1 1 d .
H25A H 0.9675(14) 0.016(3) 0.645(2) 0.052(10) Uiso 1 1 d .
H25B H 0.9418(13) -0.055(3) 0.568(3) 0.053(11) Uiso 1 1 d .
H25C H 0.9506(15) -0.111(4) 0.641(3) 0.069(12) Uiso 1 1 d .
H26 H 0.8916(12) 0.181(3) 0.483(2) 0.045(10) Uiso 1 1 d .
H27 H 0.8152(12) 0.238(3) 0.438(2) 0.046(9) Uiso 1 1 d .
H28 H 0.8725(15) 0.308(3) 0.548(3) 0.064(12) Uiso 1 1 d .

loop_
_atom_site_aniso_label
_atom_site_aniso_U_11
_atom_site_aniso_U_22
_atom_site_aniso_U_33
_atom_site_aniso_U_23
_atom_site_aniso_U_13
_atom_site_aniso_U_12
Zr1 0.01700(11) 0.01924(11) 0.02179(11) 0.00067(9) 0.00987(9) 0.00031(8)
Ir1 0.01882(5) 0.01847(5) 0.02164(5) 0.00053(3) 0.00998(4) -0.00044(3)
Cl1 0.0287(3) 0.0279(3) 0.0478(4) 0.0056(3) 0.0221(3) 0.0086(2)
Si1 0.0273(4) 0.0302(4) 0.0279(4) -0.0043(3) 0.0173(3) -0.0022(3)
N1 0.0215(10) 0.0246(10) 0.0228(10) -0.0021(8) 0.0103(9) -0.0019(8)
C1 0.0194(11) 0.0262(12) 0.0299(13) -0.0011(10) 0.0145(11) -0.0027(9)
C2 0.0214(11) 0.0219(12) 0.0298(13) -0.0012(10) 0.0142(10) -0.0053(9)
C3 0.0231(12) 0.0281(13) 0.0273(12) -0.0028(10) 0.0128(11) -0.0068(10)
C4 0.0166(11) 0.0332(14) 0.0284(13) 0.0019(11) 0.0081(11) -0.0041(10)
C5 0.0169(11) 0.0282(13) 0.0347(14) 0.0013(11) 0.0130(11) -0.0005(9)
C6 0.0395(16) 0.0271(13) 0.0371(16) 0.0041(12) 0.0217(14) 0.0015(12)
C7 0.0436(18) 0.0366(16) 0.0371(17) -0.0127(14) 0.0238(15) -0.0103(14)
C8 0.0258(15) 0.052(2) 0.0297(15) 0.0089(14) 0.0058(13) -0.0012(14)
C9 0.0303(15) 0.0359(15) 0.0546(19) 0.0079(15) 0.0232(15) 0.0105(12)
C10 0.0499(19) 0.0477(19) 0.0306(16) 0.0016(14) 0.0206(15) -0.0106(16)
C11 0.0417(18) 0.055(2) 0.050(2) -0.0173(16) 0.0285(16) 0.0006(15)
C12 0.0253(13) 0.0299(13) 0.0262(13) -0.0039(11) 0.0109(11) -0.0043(10)
C13 0.0457(19) 0.0288(15) 0.0448(19) -0.0074(14) 0.0144(16) -0.0086(13)
C14 0.0409(18) 0.054(2) 0.0275(15) -0.0086(14) 0.0134(14) -0.0134(16)
C15 0.0233(15) 0.059(2) 0.0350(17) -0.0136(16) 0.0084(14) -0.0069(14)
C16 0.0291(13) 0.0222(12) 0.0232(12) 0.0043(10) 0.0119(11) -0.0001(10)
C17 0.0296(13) 0.0190(11) 0.0307(13) 0.0050(10) 0.0180(11) 0.0003(10)
C18 0.0246(12) 0.0232(12) 0.0309(13) 0.0054(10) 0.0133(11) -0.0032(10)
C19 0.0314(13) 0.0191(12) 0.0281(13) 0.0020(10) 0.0143(11) -0.0012(10)
C20 0.0265(12) 0.0207(11) 0.0296(13) 0.0065(10) 0.0141(11) 0.0031(10)
C21 0.0400(17) 0.0409(17) 0.0261(14) -0.0008(13) 0.0111(13) -0.0048(14)
C22 0.0441(18) 0.0315(15) 0.0460(18) 0.0053(14) 0.0319(17) 0.0054(13)
C23 0.0268(14) 0.0401(17) 0.0392(17) 0.0028(14) 0.0127(13) -0.0086(12)
C24 0.052(2) 0.0249(14) 0.0422(18) -0.0072(13) 0.0216(17) -0.0034(13)
C25 0.0331(16) 0.0327(16) 0.0457(18) 0.0087(14) 0.0211(15) 0.0098(12)

loop_
_atom_type_symbol
_atom_type_description
_atom_type_scat_dispersion_real
_atom_type_scat_dispersion_imag
_atom_type_scat_source
C C 0.0033 0.0016 'International Tables Vol C Tables 4.2.6.8 and 6.1.1.4'
H H 0.0000 0.0000 'International Tables Vol C Tables 4.2.6.8 and 6.1.1.4'
Cl Cl 0.1484 0.1585 'International Tables Vol C Tables 4.2.6.8 and 6.1.1.4'
Ir Ir -1.4442 7.9887 'International Tables Vol C Tables 4.2.6.8 and 6.1.1.4'
N N 0.0061 0.0033 'International Tables Vol C Tables 4.2.6.8 and 6.1.1.4'
Si Si 0.0817 0.0704 'International Tables Vol C Tables 4.2.6.8 and 6.1.1.4'
Zr Zr -2.9673 0.5597 'International Tables Vol C Tables 4.2.6.8 and 6.1.1.4'

loop_
_geom_angle_atom_site_label_1
_geom_angle_atom_site_label_2
_geom_angle_atom_site_label_3
_geom_angle
N1 Zr1 C1 71.01(8)
N1 Zr1 Cl1 106.14(6)
C1 Zr1 Cl1 115.08(6)
N1 Zr1 C5 89.27(9)
C1 Zr1 C5 34.13(8)
Cl1 Zr1 C5 138.55(6)
N1 Zr1 C2 93.60(8)
C1 Zr1 C2 33.62(8)
Cl1 Zr1 C2 85.38(6)
C5 Zr1 C2 54.86(8)
N1 Zr1 C4 121.39(8)
C1 Zr1 C4 55.28(8)
Cl1 Zr1 C4 115.95(7)
C5 Zr1 C4 32.57(9)
C2 Zr1 C4 53.75(8)
N1 Zr1 C3 124.21(8)
C1 Zr1 C3 54.97(8)
Cl1 Zr1 C3 86.61(6)
C5 Zr1 C3 53.96(8)
C2 Zr1 C3 32.22(8)
C4 Zr1 C3 32.07(8)
N1 Zr1 Ir1 111.46(6)
C1 Zr1 Ir1 136.02(6)
Cl1 Zr1 Ir1 106.390(18)
C5 Zr1 Ir1 102.93(6)
C2 Zr1 Ir1 147.17(6)
C4 Zr1 Ir1 94.14(6)
C3 Zr1 Ir1 116.34(6)
N1 Zr1 Si1 33.21(6)
C1 Zr1 Si1 37.96(6)
Cl1 Zr1 Si1 112.68(2)
C5 Zr1 Si1 62.32(7)
C2 Zr1 Si1 62.68(6)
C4 Zr1 Si1 91.39(6)
C3 Zr1 Si1 91.39(6)
Ir1 Zr1 Si1 133.072(17)
C17 Ir1 C20 63.26(9)
C17 Ir1 C16 37.98(9)
C20 Ir1 C16 37.38(9)
C17 Ir1 C19 63.36(9)
C20 Ir1 C19 38.07(9)
C16 Ir1 C19 63.11(9)
C17 Ir1 C18 37.53(9)
C20 Ir1 C18 62.99(9)
C16 Ir1 C18 62.76(9)
C19 Ir1 C18 37.71(9)
C17 Ir1 Zr1 149.72(6)
C20 Ir1 Zr1 143.34(6)
C16 Ir1 Zr1 146.65(7)
C19 Ir1 Zr1 144.28(7)
C18 Ir1 Zr1 148.74(7)
N1 Si1 C10 115.52(14)
N1 Si1 C1 94.61(10)
C10 Si1 C1 112.91(14)
N1 Si1 C11 116.54(14)
C10 Si1 C11 104.71(17)
C1 Si1 C11 112.77(14)
N1 Si1 Zr1 41.76(7)
C10 Si1 Zr1 123.40(12)
C1 Si1 Zr1 53.08(7)
C11 Si1 Zr1 131.81(12)
C12 N1 Si1 125.91(17)
C12 N1 Zr1 129.07(16)
Si1 N1 Zr1 105.03(10)
C2 C1 C5 106.0(2)
C2 C1 Si1 123.99(19)
C5 C1 Si1 121.28(19)
C2 C1 Zr1 76.09(13)
C5 C1 Zr1 74.08(14)
Si1 C1 Zr1 88.96(9)
C3 C2 C1 108.9(2)
C3 C2 C6 123.8(2)
C1 C2 C6 127.3(2)
C3 C2 Zr1 76.18(14)
C1 C2 Zr1 70.29(13)
C6 C2 Zr1 120.40(17)
C2 C3 C4 108.3(2)
C2 C3 C7 126.9(3)
C4 C3 C7 124.7(3)
C2 C3 Zr1 71.60(14)
C4 C3 Zr1 73.61(14)
C7 C3 Zr1 123.63(18)
C5 C4 C3 107.8(2)
C5 C4 C8 127.7(3)
C3 C4 C8 124.4(3)
C5 C4 Zr1 70.01(14)
C3 C4 Zr1 74.32(14)
C8 C4 Zr1 124.67(19)
C4 C5 C1 109.0(2)
C4 C5 C9 124.4(3)
C1 C5 C9 126.6(3)
C4 C5 Zr1 77.42(14)
C1 C5 Zr1 71.79(13)
C9 C5 Zr1 118.78(17)
N1 C12 C13 109.3(2)
N1 C12 C15 110.0(2)
C13 C12 C15 109.7(3)
N1 C12 C14 111.4(2)
C13 C12 C14 108.9(3)
C15 C12 C14 107.6(3)
C20 C16 C17 108.4(2)
C20 C16 C21 126.4(3)
C17 C16 C21 125.0(2)
C20 C16 Ir1 71.19(14)
C17 C16 Ir1 70.84(14)
C21 C16 Ir1 126.92(19)
C18 C17 C16 107.4(2)
C18 C17 C22 126.6(3)
C16 C17 C22 125.7(3)
C18 C17 Ir1 71.61(14)
C16 C17 Ir1 71.18(13)
C22 C17 Ir1 127.85(19)
C17 C18 C19 108.8(2)
C17 C18 C23 126.2(2)
C19 C18 C23 124.9(3)
C17 C18 Ir1 70.87(14)
C19 C18 Ir1 71.02(14)
C23 C18 Ir1 125.73(19)
C18 C19 C20 107.1(2)
C18 C19 C24 126.0(3)
C20 C19 C24 126.5(3)
C18 C19 Ir1 71.27(14)
C20 C19 Ir1 70.78(14)
C24 C19 Ir1 128.3(2)
C16 C20 C19 108.2(2)
C16 C20 C25 126.4(3)
C19 C20 C25 125.4(3)
C16 C20 Ir1 71.43(14)
C19 C20 Ir1 71.15(14)
C25 C20 Ir1 124.71(19)

loop_
_geom_bond_atom_site_label_1
_geom_bond_atom_site_label_2
_geom_bond_distance
Zr1 N1 2.101(2)
Zr1 C1 2.437(2)
Zr1 Cl1 2.4422(6)
Zr1 C5 2.467(2)
Zr1 C2 2.512(2)
Zr1 C4 2.562(2)
Zr1 C3 2.571(2)
Zr1 Ir1 2.7388(2)
Zr1 Si1 3.0473(7)
Ir1 C17 2.217(2)
Ir1 C20 2.218(2)
Ir1 C16 2.221(2)
Ir1 C19 2.223(2)
Ir1 C18 2.227(2)
Si1 N1 1.728(2)
Si1 C10 1.874(3)
Si1 C1 1.875(3)
Si1 C11 1.877(3)
N1 C12 1.494(3)
C1 C2 1.433(3)
C1 C5 1.439(4)
C2 C3 1.412(4)
C2 C6 1.510(4)
C3 C4 1.418(4)
C3 C7 1.497(4)
C4 C5 1.413(4)
C4 C8 1.495(4)
C5 C9 1.509(4)
C12 C13 1.520(4)
C12 C15 1.524(4)
C12 C14 1.525(4)
C16 C20 1.423(4)
C16 C17 1.444(4)
C16 C21 1.500(4)
C17 C18 1.429(4)
C17 C22 1.497(4)
C18 C19 1.438(4)
C18 C23 1.497(4)
C19 C20 1.449(4)
C19 C24 1.492(4)
C20 C25 1.499(4)

loop_
_geom_torsion_atom_site_label_1
_geom_torsion_atom_site_label_2
_geom_torsion_atom_site_label_3
_geom_torsion_atom_site_label_4
_geom_torsion
N1 Zr1 Ir1 C17 -135.23(15)
C1 Zr1 Ir1 C17 140.29(16)
Cl1 Zr1 Ir1 C17 -19.95(14)
C5 Zr1 Ir1 C17 130.41(15)
C2 Zr1 Ir1 C17 87.58(17)
C4 Zr1 Ir1 C17 98.65(15)
C3 Zr1 Ir1 C17 74.45(15)
Si1 Zr1 Ir1 C17 -165.56(14)
N1 Zr1 Ir1 C20 81.01(13)
C1 Zr1 Ir1 C20 -3.48(15)
Cl1 Zr1 Ir1 C20 -163.72(12)
C5 Zr1 Ir1 C20 -13.36(13)
C2 Zr1 Ir1 C20 -56.19(16)
C4 Zr1 Ir1 C20 -45.12(13)
C3 Zr1 Ir1 C20 -69.31(13)
Si1 Zr1 Ir1 C20 50.68(12)
N1 Zr1 Ir1 C16 148.72(14)
C1 Zr1 Ir1 C16 64.23(15)
Cl1 Zr1 Ir1 C16 -96.01(12)
C5 Zr1 Ir1 C16 54.35(14)
C2 Zr1 Ir1 C16 11.52(16)
C4 Zr1 Ir1 C16 22.59(14)
C3 Zr1 Ir1 C16 -1.60(14)
Si1 Zr1 Ir1 C16 118.38(12)
N1 Zr1 Ir1 C19 13.97(13)
C1 Zr1 Ir1 C19 -70.52(15)
Cl1 Zr1 Ir1 C19 129.24(12)
C5 Zr1 Ir1 C19 -80.40(13)
C2 Zr1 Ir1 C19 -123.23(16)
C4 Zr1 Ir1 C19 -112.16(13)
C3 Zr1 Ir1 C19 -136.35(13)
Si1 Zr1 Ir1 C19 -16.36(12)
N1 Zr1 Ir1 C18 -57.33(14)
C1 Zr1 Ir1 C18 -141.82(16)
Cl1 Zr1 Ir1 C18 57.94(13)
C5 Zr1 Ir1 C18 -151.70(15)
C2 Zr1 Ir1 C18 165.47(17)
C4 Zr1 Ir1 C18 176.54(15)
C3 Zr1 Ir1 C18 152.35(15)
Si1 Zr1 Ir1 C18 -87.66(13)
C1 Zr1 Si1 N1 172.87(15)
Cl1 Zr1 Si1 N1 -84.93(11)
C5 Zr1 Si1 N1 140.79(13)
C2 Zr1 Si1 N1 -156.63(13)
C4 Zr1 Si1 N1 156.08(12)
C3 Zr1 Si1 N1 -171.84(12)
Ir1 Zr1 Si1 N1 59.10(11)
N1 Zr1 Si1 C10 92.09(17)
C1 Zr1 Si1 C10 -95.03(17)
Cl1 Zr1 Si1 C10 7.16(14)
C5 Zr1 Si1 C10 -127.12(15)
C2 Zr1 Si1 C10 -64.54(15)
C4 Zr1 Si1 C10 -111.83(15)
C3 Zr1 Si1 C10 -79.74(15)
Ir1 Zr1 Si1 C10 151.19(13)
N1 Zr1 Si1 C1 -172.87(15)
Cl1 Zr1 Si1 C1 102.19(10)
C5 Zr1 Si1 C1 -32.08(12)
C2 Zr1 Si1 C1 30.50(12)
C4 Zr1 Si1 C1 -16.79(12)
C3 Zr1 Si1 C1 15.29(12)
Ir1 Zr1 Si1 C1 -113.77(10)
N1 Zr1 Si1 C11 -84.17(18)
C1 Zr1 Si1 C11 88.70(18)
Cl1 Zr1 Si1 C11 -169.10(15)
C5 Zr1 Si1 C11 56.62(16)
C2 Zr1 Si1 C11 119.20(16)
C4 Zr1 Si1 C11 71.91(16)
C3 Zr1 Si1 C11 103.99(16)
Ir1 Zr1 Si1 C11 -25.07(15)
C10 Si1 N1 C12 68.1(2)
C1 Si1 N1 C12 -173.8(2)
C11 Si1 N1 C12 -55.5(3)
Zr1 Si1 N1 C12 -179.5(3)
C10 Si1 N1 Zr1 -112.40(15)
C1 Si1 N1 Zr1 5.71(12)
C11 Si1 N1 Zr1 124.02(15)
C1 Zr1 N1 C12 174.9(2)
Cl1 Zr1 N1 C12 -73.6(2)
C5 Zr1 N1 C12 145.4(2)
C2 Zr1 N1 C12 -159.8(2)
C4 Zr1 N1 C12 151.1(2)
C3 Zr1 N1 C12 -170.63(19)
Ir1 Zr1 N1 C12 41.8(2)
Si1 Zr1 N1 C12 179.5(3)
C1 Zr1 N1 Si1 -4.63(10)
Cl1 Zr1 N1 Si1 106.91(9)
C5 Zr1 N1 Si1 -34.04(11)
C2 Zr1 N1 Si1 20.68(11)
C4 Zr1 N1 Si1 -28.35(14)
C3 Zr1 N1 Si1 9.88(15)
Ir1 Zr1 N1 Si1 -137.66(8)
N1 Si1 C1 C2 -77.2(2)
C10 Si1 C1 C2 43.1(3)
C11 Si1 C1 C2 161.5(2)
Zr1 Si1 C1 C2 -72.41(19)
N1 Si1 C1 C5 65.8(2)
C10 Si1 C1 C5 -173.9(2)
C11 Si1 C1 C5 -55.5(2)
Zr1 Si1 C1 C5 70.60(18)
N1 Si1 C1 Zr1 -4.75(10)
C10 Si1 C1 Zr1 115.47(14)
C11 Si1 C1 Zr1 -126.09(14)
N1 Zr1 C1 C2 129.60(16)
Cl1 Zr1 C1 C2 30.19(16)
C5 Zr1 C1 C2 -111.5(2)
C4 Zr1 C1 C2 -75.09(16)
C3 Zr1 C1 C2 -35.74(14)
Ir1 Zr1 C1 C2 -128.82(13)
Si1 Zr1 C1 C2 125.48(19)
N1 Zr1 C1 C5 -118.92(16)
Cl1 Zr1 C1 C5 141.67(13)
C2 Zr1 C1 C5 111.5(2)
C4 Zr1 C1 C5 36.39(14)
C3 Zr1 C1 C5 75.74(16)
Ir1 Zr1 C1 C5 -17.35(18)
Si1 Zr1 C1 C5 -123.04(18)
N1 Zr1 C1 Si1 4.12(9)
Cl1 Zr1 C1 Si1 -95.29(8)
C5 Zr1 C1 Si1 123.04(18)
C2 Zr1 C1 Si1 -125.48(19)
C4 Zr1 C1 Si1 159.43(14)
C3 Zr1 C1 Si1 -161.22(14)
Ir1 Zr1 C1 Si1 105.69(9)
C5 C1 C2 C3 -1.6(3)
Si1 C1 C2 C3 146.08(19)
Zr1 C1 C2 C3 67.01(17)
C5 C1 C2 C6 177.7(2)
Si1 C1 C2 C6 -34.7(3)
Zr1 C1 C2 C6 -113.8(2)
C5 C1 C2 Zr1 -68.58(16)
Si1 C1 C2 Zr1 79.08(16)
N1 Zr1 C2 C3 -163.12(15)
C1 Zr1 C2 C3 -116.2(2)
Cl1 Zr1 C2 C3 90.96(14)
C5 Zr1 C2 C3 -76.55(16)
C4 Zr1 C2 C3 -36.17(15)
Ir1 Zr1 C2 C3 -22.4(2)
Si1 Zr1 C2 C3 -150.54(16)
N1 Zr1 C2 C1 -46.88(15)
Cl1 Zr1 C2 C1 -152.81(15)
C5 Zr1 C2 C1 39.68(15)
C4 Zr1 C2 C1 80.06(16)
C3 Zr1 C2 C1 116.2(2)
Ir1 Zr1 C2 C1 93.80(16)
Si1 Zr1 C2 C1 -34.31(13)
N1 Zr1 C2 C6 75.5(2)
C1 Zr1 C2 C6 122.4(3)
Cl1 Zr1 C2 C6 -30.39(19)
C5 Zr1 C2 C6 162.1(2)
C4 Zr1 C2 C6 -157.5(2)
C3 Zr1 C2 C6 -121.3(3)
Ir1 Zr1 C2 C6 -143.78(16)
Si1 Zr1 C2 C6 88.1(2)
C1 C2 C3 C4 1.8(3)
C6 C2 C3 C4 -177.5(2)
Zr1 C2 C3 C4 64.94(17)
C1 C2 C3 C7 178.1(3)
C6 C2 C3 C7 -1.1(4)
Zr1 C2 C3 C7 -118.7(3)
C1 C2 C3 Zr1 -63.19(16)
C6 C2 C3 Zr1 117.5(2)
N1 Zr1 C3 C2 20.52(18)
C1 Zr1 C3 C2 37.34(14)
Cl1 Zr1 C3 C2 -86.72(14)
C5 Zr1 C3 C2 79.60(16)
C4 Zr1 C3 C2 116.3(2)
Ir1 Zr1 C3 C2 166.65(12)
Si1 Zr1 C3 C2 25.92(14)
N1 Zr1 C3 C4 -95.80(16)
C1 Zr1 C3 C4 -78.98(16)
Cl1 Zr1 C3 C4 156.96(15)
C5 Zr1 C3 C4 -36.72(15)
C2 Zr1 C3 C4 -116.3(2)
Ir1 Zr1 C3 C4 50.33(16)
Si1 Zr1 C3 C4 -90.40(15)
N1 Zr1 C3 C7 143.1(2)
C1 Zr1 C3 C7 159.9(3)
Cl1 Zr1 C3 C7 35.8(2)
C5 Zr1 C3 C7 -157.8(3)
C2 Zr1 C3 C7 122.6(3)
C4 Zr1 C3 C7 -121.1(3)
Ir1 Zr1 C3 C7 -70.8(2)
Si1 Zr1 C3 C7 148.5(2)
C2 C3 C4 C5 -1.2(3)
C7 C3 C4 C5 -177.7(2)
Zr1 C3 C4 C5 62.42(17)
C2 C3 C4 C8 174.8(2)
C7 C3 C4 C8 -1.7(4)
Zr1 C3 C4 C8 -121.6(3)
C2 C3 C4 Zr1 -63.64(17)
C7 C3 C4 Zr1 119.9(3)
N1 Zr1 C4 C5 -10.62(18)
C1 Zr1 C4 C5 -38.19(15)
Cl1 Zr1 C4 C5 -141.86(13)
C2 Zr1 C4 C5 -79.76(16)
C3 Zr1 C4 C5 -116.1(2)
Ir1 Zr1 C4 C5 107.66(14)
Si1 Zr1 C4 C5 -25.70(15)
N1 Zr1 C4 C3 105.48(16)
C1 Zr1 C4 C3 77.91(16)
Cl1 Zr1 C4 C3 -25.76(16)
C5 Zr1 C4 C3 116.1(2)
C2 Zr1 C4 C3 36.34(14)
Ir1 Zr1 C4 C3 -136.24(14)
Si1 Zr1 C4 C3 90.40(14)
N1 Zr1 C4 C8 -133.3(3)
C1 Zr1 C4 C8 -160.8(3)
Cl1 Zr1 C4 C8 95.5(3)
C5 Zr1 C4 C8 -122.6(3)
C2 Zr1 C4 C8 157.6(3)
C3 Zr1 C4 C8 121.3(3)
Ir1 Zr1 C4 C8 -15.0(3)
Si1 Zr1 C4 C8 -148.3(3)
C3 C4 C5 C1 0.2(3)
C8 C4 C5 C1 -175.6(3)
Zr1 C4 C5 C1 65.47(17)
C3 C4 C5 C9 178.3(2)
C8 C4 C5 C9 2.5(4)
Zr1 C4 C5 C9 -116.4(3)
C3 C4 C5 Zr1 -65.24(17)
C8 C4 C5 Zr1 118.9(3)
C2 C1 C5 C4 0.8(3)
Si1 C1 C5 C4 -147.91(18)
Zr1 C1 C5 C4 -69.18(17)
C2 C1 C5 C9 -177.2(2)
Si1 C1 C5 C9 34.0(3)
Zr1 C1 C5 C9 112.8(3)
C2 C1 C5 Zr1 70.00(15)
Si1 C1 C5 Zr1 -78.73(16)
N1 Zr1 C5 C4 170.95(16)
C1 Zr1 C5 C4 115.1(2)
Cl1 Zr1 C5 C4 57.03(19)
C2 Zr1 C5 C4 76.02(16)
C3 Zr1 C5 C4 36.14(15)
Ir1 Zr1 C5 C4 -77.19(15)
Si1 Zr1 C5 C4 150.69(17)
N1 Zr1 C5 C1 55.87(15)
Cl1 Zr1 C5 C1 -58.05(18)
C2 Zr1 C5 C1 -39.06(14)
C4 Zr1 C5 C1 -115.1(2)
C3 Zr1 C5 C1 -78.94(15)
Ir1 Zr1 C5 C1 167.74(13)
Si1 Zr1 C5 C1 35.61(13)
N1 Zr1 C5 C9 -66.5(2)
C1 Zr1 C5 C9 -122.4(3)
Cl1 Zr1 C5 C9 179.56(17)
C2 Zr1 C5 C9 -161.4(3)
C4 Zr1 C5 C9 122.5(3)
C3 Zr1 C5 C9 158.7(3)
Ir1 Zr1 C5 C9 45.3(2)
Si1 Zr1 C5 C9 -86.8(2)
Si1 N1 C12 C13 100.9(3)
Zr1 N1 C12 C13 -78.5(3)
Si1 N1 C12 C15 -138.6(2)
Zr1 N1 C12 C15 42.0(3)
Si1 N1 C12 C14 -19.5(3)
Zr1 N1 C12 C14 161.1(2)
C17 Ir1 C16 C20 118.2(2)
C19 Ir1 C16 C20 37.80(15)
C18 Ir1 C16 C20 80.36(16)
Zr1 Ir1 C16 C20 -114.50(15)
C20 Ir1 C16 C17 -118.2(2)
C19 Ir1 C16 C17 -80.37(16)
C18 Ir1 C16 C17 -37.81(14)
Zr1 Ir1 C16 C17 127.34(14)
C17 Ir1 C16 C21 -120.0(3)
C20 Ir1 C16 C21 121.9(3)
C19 Ir1 C16 C21 159.7(3)
C18 Ir1 C16 C21 -157.8(3)
Zr1 Ir1 C16 C21 7.4(3)
C20 C16 C17 C18 1.3(3)
C21 C16 C17 C18 -174.9(3)
Ir1 C16 C17 C18 62.86(17)
C20 C16 C17 C22 174.8(2)
C21 C16 C17 C22 -1.4(4)
Ir1 C16 C17 C22 -123.6(3)
C20 C16 C17 Ir1 -61.60(17)
C21 C16 C17 Ir1 122.2(3)
C20 Ir1 C17 C18 -79.69(16)
C16 Ir1 C17 C18 -116.5(2)
C19 Ir1 C17 C18 -36.87(14)
Zr1 Ir1 C17 C18 123.59(15)
C20 Ir1 C17 C16 36.82(14)
C19 Ir1 C17 C16 79.64(15)
C18 Ir1 C17 C16 116.5(2)
Zr1 Ir1 C17 C16 -119.90(15)
C20 Ir1 C17 C22 157.8(3)
C16 Ir1 C17 C22 121.0(3)
C19 Ir1 C17 C22 -159.4(3)
C18 Ir1 C17 C22 -122.5(3)
Zr1 Ir1 C17 C22 1.1(4)
C16 C17 C18 C19 -1.4(3)
C22 C17 C18 C19 -174.9(3)
Ir1 C17 C18 C19 61.18(17)
C16 C17 C18 C23 176.6(2)
C22 C17 C18 C23 3.2(4)
Ir1 C17 C18 C23 -120.8(3)
C16 C17 C18 Ir1 -62.57(16)
C22 C17 C18 Ir1 124.0(3)
C20 Ir1 C18 C17 80.48(16)
C16 Ir1 C18 C17 38.27(14)
C19 Ir1 C18 C17 118.7(2)
Zr1 Ir1 C18 C17 -125.97(14)
C17 Ir1 C18 C19 -118.7(2)
C20 Ir1 C18 C19 -38.25(15)
C16 Ir1 C18 C19 -80.46(16)
Zr1 Ir1 C18 C19 115.30(15)
C17 Ir1 C18 C23 121.4(3)
C20 Ir1 C18 C23 -158.2(3)
C16 Ir1 C18 C23 159.6(3)
C19 Ir1 C18 C23 -119.9(3)
Zr1 Ir1 C18 C23 -4.6(3)
C17 C18 C19 C20 1.0(3)
C23 C18 C19 C20 -177.0(2)
Ir1 C18 C19 C20 62.09(17)
C17 C18 C19 C24 174.7(3)
C23 C18 C19 C24 -3.4(4)
Ir1 C18 C19 C24 -124.2(3)
C17 C18 C19 Ir1 -61.08(17)
C23 C18 C19 Ir1 120.9(3)
C17 Ir1 C19 C18 36.70(15)
C20 Ir1 C19 C18 116.6(2)
C16 Ir1 C19 C18 79.45(16)
Zr1 Ir1 C19 C18 -126.51(14)
C17 Ir1 C19 C20 -79.87(16)
C16 Ir1 C19 C20 -37.12(14)
C18 Ir1 C19 C20 -116.6(2)
Zr1 Ir1 C19 C20 116.92(14)
C17 Ir1 C19 C24 158.2(3)
C20 Ir1 C19 C24 -121.9(3)
C16 Ir1 C19 C24 -159.0(3)
C18 Ir1 C19 C24 121.6(3)
Zr1 Ir1 C19 C24 -5.0(3)
C17 C16 C20 C19 -0.6(3)
C21 C16 C20 C19 175.5(3)
Ir1 C16 C20 C19 -62.02(17)
C17 C16 C20 C25 -178.7(2)
C21 C16 C20 C25 -2.6(4)
Ir1 C16 C20 C25 119.9(3)
C17 C16 C20 Ir1 61.38(17)
C21 C16 C20 Ir1 -122.5(3)
C18 C19 C20 C16 -0.2(3)
C24 C19 C20 C16 -173.8(3)
Ir1 C19 C20 C16 62.20(17)
C18 C19 C20 C25 177.9(2)
C24 C19 C20 C25 4.2(4)
Ir1 C19 C20 C25 -119.7(3)
C18 C19 C20 Ir1 -62.41(17)
C24 C19 C20 Ir1 124.0(3)
C17 Ir1 C20 C16 -37.41(15)
C19 Ir1 C20 C16 -117.6(2)
C18 Ir1 C20 C16 -79.68(16)
Zr1 Ir1 C20 C16 123.10(14)
C17 Ir1 C20 C19 80.16(16)
C16 Ir1 C20 C19 117.6(2)
C18 Ir1 C20 C19 37.88(15)
Zr1 Ir1 C20 C19 -119.34(14)
C17 Ir1 C20 C25 -159.3(3)
C16 Ir1 C20 C25 -121.9(3)
C19 Ir1 C20 C25 120.6(3)
C18 Ir1 C20 C25 158.4(3)
Zr1 Ir1 C20 C25 1.2(3)
